data_2108554
loop_
_publ_author_name
'Shvanskaya, Larisa'
'Yakubovich, Olga'
'Krikunova, Polina'
'Ovchenkov, Evgeny'
'Vasiliev, Alexander'

_publ_section_title
;
 Chain caesium borophosphates with B:P ratio 1:2: synthesis, structure
 relationships and low-temperature thermodynamic properties
;
_journal_issue 6
_journal_name_full 'Acta Crystallographica Section B'
_journal_page_first
;
;
_journal_paper_doi 10.1107/S2052520619013763
_journal_volume 75
_journal_year 2019
_chemical_formula_moiety 'Cs0.51 Mn1.17, 2(H2 O), B1 P2 O8, 0.45(H2 O)'
_chemical_formula_sum 'B Cs0.51 H4.9 Mn1.17 O10.45 P2'
_chemical_formula_weight 380.66
_chemical_name_common 'Caesium manganese borophosphate hydrate'
_chemical_name_systematic
;         
Caesium Diaquamanganese (II,III) Borodiphosphate Hydrate
;
_space_group_crystal_system hexagonal
_space_group_IT_number 178
_space_group_name_Hall 'P 61 2 (0 0 5)'
_space_group_name_H-M_alt 'P 61 2 2'
_atom_sites_solution_hydrogens difmap
_atom_sites_solution_primary direct
_atom_sites_solution_secondary difmap
_audit_creation_method SHELXL-2014/7
_cell_angle_alpha 90
_cell_angle_beta 90
_cell_angle_gamma 120
_cell_formula_units_Z 6
_cell_length_a 9.6292(3)
_cell_length_b 9.6292(3)
_cell_length_c 15.8051(5)
_cell_measurement_reflns_used 3809
_cell_measurement_temperature 293(2)
_cell_measurement_theta_max 23.8340
_cell_measurement_theta_min 3.5330
_cell_volume 1269.14(7)
_computing_cell_refinement
;
CrysAlisPro, Agilent Technologies,
Version 1.171.37.35 (release 13-08-2014 CrysAlis171 .NET)
(compiled Aug 13 2014,18:06:01)
;
_computing_data_collection
;
CrysAlisPro, Agilent Technologies,
Version 1.171.37.35 (release 13-08-2014 CrysAlis171 .NET)
(compiled Aug 13 2014,18:06:01)
;
_computing_data_reduction
;
CrysAlisPro, Agilent Technologies,
Version 1.171.37.35 (release 13-08-2014 CrysAlis171 .NET)
(compiled Aug 13 2014,18:06:01)
;
_computing_molecular_graphics 'DIMOND (Brandenburg, 2006)'
_computing_structure_refinement 'SHELXL-2014/7 (Sheldrick, 2014)'
_computing_structure_solution 'SHELXS-2014/7 (Sheldrick, 2014)'
_diffrn_ambient_temperature 293(2)
_diffrn_detector_area_resol_mean 16.0630
_diffrn_measured_fraction_theta_full 0.998
_diffrn_measured_fraction_theta_max 0.997
_diffrn_measurement_device_type 'Xcalibur, Sapphire3'
_diffrn_measurement_method \w
_diffrn_radiation_type MoK\a
_diffrn_radiation_wavelength 0.71073
_diffrn_reflns_av_R_equivalents 0.1088
_diffrn_reflns_av_unetI/netI 0.0463
_diffrn_reflns_Laue_measured_fraction_full 0.998
_diffrn_reflns_Laue_measured_fraction_max 0.997
_diffrn_reflns_limit_h_max 13
_diffrn_reflns_limit_h_min -13
_diffrn_reflns_limit_k_max 13
_diffrn_reflns_limit_k_min -13
_diffrn_reflns_limit_l_max 21
_diffrn_reflns_limit_l_min -21
_diffrn_reflns_number 21747
_diffrn_reflns_point_group_measured_fraction_full 0.999
_diffrn_reflns_point_group_measured_fraction_max 0.998
_diffrn_reflns_theta_full 25.242
_diffrn_reflns_theta_max 29.997
_diffrn_reflns_theta_min 2.762
_diffrn_source 'Enhance (Mo) X-ray Source'
_exptl_absorpt_coefficient_mu 4.409
_exptl_absorpt_correction_T_max 0.878
_exptl_absorpt_correction_T_min 0.746
_exptl_absorpt_correction_type gaussian
_exptl_absorpt_process_details
;
CrysAlisPro, Agilent Technologies,
Version 1.171.37.35 (release 13-08-2014 CrysAlis171 .NET)
(compiled Aug 13 2014,18:06:01)
Numerical absorption correction based on gaussian integration over
   a multifaceted crystal model
Empirical absorption correction using spherical harmonics,
 implemented in SCALE3 ABSPACK scaling algorithm.
;
_exptl_crystal_colour 'light blue'
_exptl_crystal_density_diffrn 2.956
_exptl_crystal_description 'Hexagonal bipyramide'
_exptl_crystal_F_000 1081
_exptl_crystal_size_max 0.070
_exptl_crystal_size_mid 0.050
_exptl_crystal_size_min 0.030
_refine_diff_density_max 0.641
_refine_diff_density_min -0.519
_refine_diff_density_rms 0.119
_refine_ls_abs_structure_details
;
 Flack x determined using 345 quotients [(I+)-(I-)]/[(I+)+(I-)]
 (Parsons, Flack and Wagner, Acta Cryst. B69 (2013) 249-259).
;
_refine_ls_abs_structure_Flack 0.04(3)
_refine_ls_extinction_method none
_refine_ls_goodness_of_fit_ref 1.264
_refine_ls_hydrogen_treatment refall
_refine_ls_matrix_type full
_refine_ls_number_parameters 98
_refine_ls_number_reflns 1242
_refine_ls_number_restraints 2
_refine_ls_restrained_S_all 1.263
_refine_ls_R_factor_all 0.0699
_refine_ls_R_factor_gt 0.0614
_refine_ls_shift/su_max 0.000
_refine_ls_shift/su_mean 0.000
_refine_ls_structure_factor_coef Fsqd
_refine_ls_weighting_details 'w=1/[\s^2^(Fo^2^)+(0.0164P)^2^+4.9684P] where P=(Fo^2^+2Fc^2^)/3'
_refine_ls_weighting_scheme calc
_refine_ls_wR_factor_gt 0.0960
_refine_ls_wR_factor_ref 0.0987
_reflns_Friedel_coverage 0.568
_reflns_Friedel_fraction_full 1.000
_reflns_Friedel_fraction_max 1.000
_reflns_number_gt 1162
_reflns_number_total 1242
_reflns_threshold_expression 'I > 2\s(I)'
_cod_data_source_file je5022sup1.cif
_cod_data_source_block II
_cod_original_cell_volume 1269.14(9)
_cod_original_sg_symbol_Hall 'P 61 2 (0 0 -1)'
_cod_original_formula_sum 'B1 Cs0.51 H4.9 Mn1.17 O10.45 P2'
_cod_database_code 2108554
_shelx_shelxl_version_number 2014/7
_shelx_space_group_comment
;
The symmetry employed for this shelxl refinement is uniquely defined
by the following loop, which should always be used as a source of
symmetry information in preference to the above space-group names.
They are only intended as comments.
;
_shelx_estimated_absorpt_t_min 0.748
_shelx_estimated_absorpt_t_max 0.879

loop_
_space_group_symop_operation_xyz
'x, y, z'
'-y, x-y, z+1/3'
'-x+y, -x, z+2/3'
'-x, -y, z+1/2'
'y, -x+y, z+5/6'
'x-y, x, z+1/6'
'y, x, -z+1/3'
'x-y, -y, -z'
'-x, -x+y, -z+2/3'
'-y, -x, -z+5/6'
'-x+y, y, -z+1/2'
'x, x-y, -z+1/6'

loop_
_atom_site_label
_atom_site_type_symbol
_atom_site_fract_x
_atom_site_fract_y
_atom_site_fract_z
_atom_site_U_iso_or_equiv
_atom_site_adp_type
_atom_site_occupancy
_atom_site_site_symmetry_order
_atom_site_calc_flag
_atom_site_refinement_flags_posn
_atom_site_refinement_flags_adp
_atom_site_refinement_flags_occupancy
Cs1 Cs 0.1722(19) 0.0685(13) 0.0685(7) 0.061(9) Uani 0.166 1 d . . P
Cs2 Cs 0.155(4) 0.029(3) 0.0309(12) 0.061(9) Uani 0.092 1 d . . P
Mn1 Mn 0.55041(8) 0.10083(16) 0.2500 0.0144(3) Uani 1 2 d S T P
P1 P 0.38237(19) 0.16529(18) 0.41496(10) 0.0103(3) Uani 1 1 d . . .
B1 B 0.2995(10) 0.1498(5) 0.5833 0.0076(16) Uani 1 2 d S T P
O1 O 0.4098(5) 0.1786(5) 0.5125(2) 0.0136(9) Uani 1 1 d . . .
O2 O 0.2102(5) 0.0204(5) 0.3992(3) 0.0140(10) Uani 1 1 d . . .
O3 O 0.5092(6) 0.1354(6) 0.3778(3) 0.0205(11) Uani 1 1 d . . .
O4 O 0.3809(7) 0.3098(6) 0.3803(3) 0.0204(11) Uani 1 1 d . . .
O5 O 0.4871(8) 0.2956(7) 0.2154(4) 0.0361(15) Uani 1 1 d D . .
Mn2 Mn 0.3670(19) 0.044(2) 0.0745(11) 0.040(6) Uani 0.083(5) 1 d . . .
O6 O 0.240(4) 0.120(2) 0.0833 0.068(13) Uiso 0.45(4) 2 d S . .
H1 H 0.541(10) 0.351(10) 0.173(4) 0.05(3) Uiso 1 1 d D . .
H2 H 0.501(11) 0.358(8) 0.256(4) 0.04(3) Uiso 1 1 d D . .

loop_
_atom_site_aniso_label
_atom_site_aniso_U_11
_atom_site_aniso_U_22
_atom_site_aniso_U_33
_atom_site_aniso_U_23
_atom_site_aniso_U_13
_atom_site_aniso_U_12
Cs1 0.038(4) 0.071(13) 0.083(18) 0.059(15) 0.028(10) 0.034(6)
Cs2 0.038(4) 0.071(13) 0.083(18) 0.059(15) 0.028(10) 0.034(6)
Mn1 0.0157(5) 0.0135(7) 0.0131(6) 0.000 0.0067(5) 0.0067(3)
P1 0.0105(7) 0.0109(7) 0.0080(6) -0.0008(6) 0.0018(6) 0.0042(6)
B1 0.007(4) 0.006(3) 0.010(4) -0.004(3) 0.000 0.0034(19)
O1 0.010(2) 0.014(2) 0.0112(19) -0.0016(16) 0.0016(16) 0.0017(18)
O2 0.012(2) 0.016(2) 0.012(2) 0.0001(17) 0.0008(17) 0.006(2)
O3 0.016(3) 0.030(3) 0.014(2) -0.006(2) 0.0009(19) 0.011(2)
O4 0.028(3) 0.014(2) 0.017(2) 0.0010(19) -0.001(2) 0.009(2)
O5 0.046(4) 0.025(3) 0.038(3) 0.002(3) 0.017(3) 0.018(3)
Mn2 0.027(9) 0.053(12) 0.037(10) 0.021(8) 0.009(8) 0.018(8)

loop_
_atom_type_symbol
_atom_type_description
_atom_type_scat_dispersion_real
_atom_type_scat_dispersion_imag
_atom_type_scat_source
B B 0.0013 0.0007 'International Tables Vol C Tables 4.2.6.8 and 6.1.1.4'
O O 0.0106 0.0060 'International Tables Vol C Tables 4.2.6.8 and 6.1.1.4'
P P 0.1023 0.0942 'International Tables Vol C Tables 4.2.6.8 and 6.1.1.4'
Mn Mn 0.3368 0.7283 'International Tables Vol C Tables 4.2.6.8 and 6.1.1.4'
Cs Cs -0.3680 2.1192 'International Tables Vol C Tables 4.2.6.8 and 6.1.1.4'
H H 0.0000 0.0000 'International Tables Vol C Tables 4.2.6.8 and 6.1.1.4'

loop_
_geom_angle_atom_site_label_1
_geom_angle_atom_site_label_2
_geom_angle_atom_site_label_3
_geom_angle
_geom_angle_site_symmetry_1
_geom_angle_site_symmetry_3
Cs1 Cs1 O6 63(2) 12 .
Cs1 Cs1 Cs2 164(3) 12 .
O6 Cs1 Cs2 129(5) . .
Cs1 Cs1 Cs2 8.4(18) 12 12
O6 Cs1 Cs2 70(2) . 12
Cs2 Cs1 Cs2 160(5) . 12
Cs1 Cs1 Cs2 163.1(18) 12 8
O6 Cs1 Cs2 129(3) . 8
Cs2 Cs1 Cs2 2(2) . 8
Cs2 Cs1 Cs2 160(3) 12 8
Cs1 Cs1 Mn2 107.7(13) 12 .
O6 Cs1 Mn2 54.1(16) . .
Cs2 Cs1 Mn2 88(3) . .
Cs2 Cs1 Mn2 110.5(18) 12 .
Cs2 Cs1 Mn2 89.0(14) 8 .
Cs1 Cs1 Mn2 58.2(11) 12 12
O6 Cs1 Mn2 28.0(9) . 12
Cs2 Cs1 Mn2 126(3) . 12
Cs2 Cs1 Mn2 66.5(16) 12 12
Cs2 Cs1 Mn2 125.3(10) 8 12
Mn2 Cs1 Mn2 78.3(11) . 12
Cs1 Cs1 Cs2 12.8(14) 12 6
O6 Cs1 Cs2 73.0(19) . 6
Cs2 Cs1 Cs2 158(4) . 6
Cs2 Cs1 Cs2 4.4(9) 12 6
Cs2 Cs1 Cs2 157(2) 8 6
Mn2 Cs1 Cs2 111.0(9) . 6
Mn2 Cs1 Cs2 70.8(9) 12 6
Cs1 Cs1 Cs1 162.5(14) 12 8
O6 Cs1 Cs1 130(2) . 8
Cs2 Cs1 Cs1 2(3) . 8
Cs2 Cs1 Cs1 158.9(19) 12 8
Cs2 Cs1 Cs1 0.8(11) 8 8
Mn2 Cs1 Cs1 89.7(6) . 8
Mn2 Cs1 Cs1 125.9(9) 12 8
Cs2 Cs1 Cs1 156.7(9) 6 8
Cs1 Cs1 O6 171.0(9) 12 5_554
O6 Cs1 O6 125(3) . 5_554
Cs2 Cs1 O6 8(2) . 5_554
Cs2 Cs1 O6 165(2) 12 5_554
Cs2 Cs1 O6 9.4(11) 8 5_554
Mn2 Cs1 O6 81.0(10) . 5_554
Mn2 Cs1 O6 127.5(8) 12 5_554
Cs2 Cs1 O6 160.9(12) 6 5_554
Cs1 Cs1 O6 9.7(7) 8 5_554
Cs1 Cs1 Cs1 14.2(12) 12 6
O6 Cs1 Cs1 74(2) . 6
Cs2 Cs1 Cs1 157(4) . 6
Cs2 Cs1 Cs1 5.8(18) 12 6
Cs2 Cs1 Cs1 156.2(13) 8 6
Mn2 Cs1 Cs1 111.8(6) . 6
Mn2 Cs1 Cs1 72.3(6) 12 6
Cs2 Cs1 Cs1 1.5(10) 6 6
Cs1 Cs1 Cs1 155.4(4) 8 6
O6 Cs1 Cs1 159.4(4) 5_554 6
Cs1 Cs1 Cs1 159.5(13) 12 5_554
O6 Cs1 Cs1 133(2) . 5_554
Cs2 Cs1 Cs1 5(3) . 5_554
Cs2 Cs1 Cs1 155.6(19) 12 5_554
Cs2 Cs1 Cs1 4.1(12) 8 5_554
Mn2 Cs1 Cs1 92.8(6) . 5_554
Mn2 Cs1 Cs1 127.8(7) 12 5_554
Cs2 Cs1 Cs1 153.4(9) 6 5_554
Cs1 Cs1 Cs1 3.3(3) 8 5_554
O6 Cs1 Cs1 12.2(7) 5_554 5_554
Cs1 Cs1 Cs1 152.2(2) 6 5_554
Cs1 Cs1 Mn2 156.4(5) 12 8
O6 Cs1 Mn2 93(2) . 8
Cs2 Cs1 Mn2 38(3) . 8
Cs2 Cs1 Mn2 162(2) 12 8
Cs2 Cs1 Mn2 38.7(11) 8 8
Mn2 Cs1 Mn2 51.4(8) . 8
Mn2 Cs1 Mn2 102.5(7) 12 8
Cs2 Cs1 Mn2 162.4(8) 6 8
Cs1 Cs1 Mn2 39.4(4) 8 8
O6 Cs1 Mn2 32.5(6) 5_554 8
Cs1 Cs1 Mn2 163.1(5) 6 8
Cs1 Cs1 Mn2 42.7(4) 5_554 8
Cs1 Cs1 O2 100.7(6) 12 3_554
O6 Cs1 O2 159.2(19) . 3_554
Cs2 Cs1 O2 70(3) . 3_554
Cs2 Cs1 O2 93(2) 12 3_554
Cs2 Cs1 O2 70.0(9) 8 3_554
Mn2 Cs1 O2 126.9(7) . 3_554
Mn2 Cs1 O2 153.1(7) 12 3_554
Cs2 Cs1 O2 89.2(10) 6 3_554
Cs1 Cs1 O2 69.2(3) 8 3_554
O6 Cs1 O2 71.7(3) 5_554 3_554
Cs1 Cs1 O2 87.8(3) 6 3_554
Cs1 Cs1 O2 66.4(2) 5_554 3_554
Mn2 Cs1 O2 101.5(5) 8 3_554
Cs1 Cs1 O4 91.9(19) 12 7
O6 Cs1 O4 72.2(10) . 7
Cs2 Cs1 O4 84(2) . 7
Cs2 Cs1 O4 99.1(12) 12 7
Cs2 Cs1 O4 82.5(7) 8 7
Mn2 Cs1 O4 99.5(7) . 7
Mn2 Cs1 O4 48.8(5) 12 7
Cs2 Cs1 O4 103.2(8) 6 7
Cs1 Cs1 O4 82.8(6) 8 7
O6 Cs1 O4 88.7(4) 5_554 7
Cs1 Cs1 O4 104.2(4) 6 7
Cs1 Cs1 O4 83.4(3) 5_554 7
Mn2 Cs1 O4 82.5(5) 8 7
O2 Cs1 O4 123.7(4) 3_554 7
Cs1 Cs1 O5 121.7(7) 12 12
O6 Cs1 O5 61(2) . 12
Cs2 Cs1 O5 68(3) . 12
Cs2 Cs1 O5 130(2) 12 12
Cs2 Cs1 O5 68.2(11) 8 12
Mn2 Cs1 O5 46.2(6) . 12
Mn2 Cs1 O5 65.0(6) 12 12
Cs2 Cs1 O5 133.2(10) 6 12
Cs1 Cs1 O5 69.0(4) 8 12
O6 Cs1 O5 65.9(4) 5_554 12
Cs1 Cs1 O5 134.7(3) 6 12
Cs1 Cs1 O5 72.0(3) 5_554 12
Mn2 Cs1 O5 37.6(4) 8 12
O2 Cs1 O5 137.5(4) 3_554 12
O4 Cs1 O5 56.9(3) 7 12
Cs1 Cs1 O2 98.8(19) 12 7
O6 Cs1 O2 114.7(10) . 7
Cs2 Cs1 O2 68(2) . 7
Cs2 Cs1 O2 100.7(12) 12 7
Cs2 Cs1 O2 66.1(10) 8 7
Mn2 Cs1 O2 136.4(8) . 7
Mn2 Cs1 O2 87.6(5) 12 7
Cs2 Cs1 O2 102.5(5) 6 7
Cs1 Cs1 O2 65.8(4) 8 7
O6 Cs1 O2 75.4(6) 5_554 7
Cs1 Cs1 O2 102.4(4) 6 7
Cs1 Cs1 O2 64.0(2) 5_554 7
Mn2 Cs1 O2 93.3(4) 8 7
O2 Cs1 O2 79.1(3) 3_554 7
O4 Cs1 O2 44.71(18) 7 7
O5 Cs1 O2 90.5(3) 12 7
Cs1 Cs1 O4 77.9(19) 12 5_554
O6 Cs1 O4 65.8(9) . 5_554
Cs2 Cs1 O4 115(2) . 5_554
Cs2 Cs1 O4 75.7(11) 12 5_554
Cs2 Cs1 O4 116.9(11) 8 5_554
Mn2 Cs1 O4 47.3(5) . 5_554
Mn2 Cs1 O4 92.4(6) 12 5_554
Cs2 Cs1 O4 73.8(6) 6 5_554
Cs1 Cs1 O4 117.1(5) 8 5_554
O6 Cs1 O4 107.6(7) 5_554 5_554
Cs1 Cs1 O4 73.9(2) 6 5_554
Cs1 Cs1 O4 118.7(3) 5_554 5_554
Mn2 Cs1 O4 90.6(4) 8 5_554
O2 Cs1 O4 99.3(4) 3_554 5_554
O4 Cs1 O4 136.9(5) 7 5_554
O5 Cs1 O4 93.1(4) 12 5_554
O2 Cs1 O4 176.1(5) 7 5_554
Cs1 Cs1 O5 129(2) 12 5_554
O6 Cs1 O5 90.3(15) . 5_554
Cs2 Cs1 O5 65(2) . 5_554
Cs2 Cs1 O5 126.7(11) 12 5_554
Cs2 Cs1 O5 66.5(10) 8 5_554
Mn2 Cs1 O5 36.7(6) . 5_554
Mn2 Cs1 O5 115.0(7) 12 5_554
Cs2 Cs1 O5 124.3(7) 6 5_554
Cs1 Cs1 O5 66.9(4) 8 5_554
O6 Cs1 O5 57.1(7) 5_554 5_554
Cs1 Cs1 O5 124.1(3) 6 5_554
Cs1 Cs1 O5 69.0(3) 5_554 5_554
Mn2 Cs1 O5 42.7(3) 8 5_554
O2 Cs1 O5 91.0(3) 3_554 5_554
O4 Cs1 O5 121.8(5) 7 5_554
O5 Cs1 O5 66.0(3) 12 5_554
O2 Cs1 O5 132.1(4) 7 5_554
O4 Cs1 O5 51.3(2) 5_554 5_554
Cs1 Cs1 O2 69.5(5) 12 11
O6 Cs1 O2 131(2) . 11
Cs2 Cs1 O2 96(4) . 11
Cs2 Cs1 O2 64.4(19) 12 11
Cs2 Cs1 O2 95.3(13) 8 11
Mn2 Cs1 O2 162.8(7) . 11
Mn2 Cs1 O2 111.9(6) 12 11
Cs2 Cs1 O2 62.5(7) 6 11
Cs1 Cs1 O2 94.6(2) 8 11
O6 Cs1 O2 101.5(6) 5_554 11
Cs1 Cs1 O2 61.4(3) 6 11
Cs1 Cs1 O2 91.2(2) 5_554 11
Mn2 Cs1 O2 133.9(5) 8 11
O2 Cs1 O2 41.3(3) 3_554 11
O4 Cs1 O2 97.6(3) 7 11
O5 Cs1 O2 150.1(4) 12 11
O2 Cs1 O2 59.7(2) 7 11
O4 Cs1 O2 116.7(4) 5_554 11
O5 Cs1 O2 131.6(4) 5_554 11
Cs1 Cs1 O2 71.5(19) 12 5_554
O6 Cs1 O2 101.0(13) . 5_554
Cs2 Cs1 O2 112(3) . 5_554
Cs2 Cs1 O2 64.2(13) 12 5_554
Cs2 Cs1 O2 112.8(6) 8 5_554
Mn2 Cs1 O2 88.0(6) . 5_554
Mn2 Cs1 O2 119.5(6) 12 5_554
Cs2 Cs1 O2 60.1(8) 6 5_554
Cs1 Cs1 O2 112.4(6) 8 5_554
O6 Cs1 O2 107.3(5) 5_554 5_554
Cs1 Cs1 O2 59.05(19) 6 5_554
Cs1 Cs1 O2 111.4(4) 5_554 5_554
Mn2 Cs1 O2 113.6(4) 8 5_554
O2 Cs1 O2 59.8(3) 3_554 5_554
O4 Cs1 O2 163.3(4) 7 5_554
O5 Cs1 O2 133.7(4) 12 5_554
O2 Cs1 O2 133.9(5) 7 5_554
O4 Cs1 O2 43.20(18) 5_554 5_554
O5 Cs1 O2 72.5(2) 5_554 5_554
O2 Cs1 O2 75.0(4) 11 5_554
Cs1 Cs1 O6 7.5(7) 12 6
O6 Cs1 O6 70.3(17) . 6
Cs2 Cs1 O6 159(4) . 6
Cs2 Cs1 O6 2.9(10) 12 6
Cs2 Cs1 O6 158.2(15) 8 6
Mn2 Cs1 O6 112.5(6) . 6
Mn2 Cs1 O6 65.4(7) 12 6
Cs2 Cs1 O6 6.6(8) 6 6
Cs1 Cs1 O6 157.5(3) 8 6
O6 Cs1 O6 164.2(9) 5_554 6
Cs1 Cs1 O6 7.8(6) 6 6
Cs1 Cs1 O6 154.2(4) 5_554 6
Mn2 Cs1 O6 163.0(6) 8 6
O2 Cs1 O6 93.2(6) 3_554 6
O4 Cs1 O6 96.6(5) 7 6
O5 Cs1 O6 129.2(5) 12 6
O2 Cs1 O6 97.9(4) 7 6
O4 Cs1 O6 78.5(4) 5_554 6
O5 Cs1 O6 129.5(5) 5_554 6
O2 Cs1 O6 63.1(4) 11 6
O2 Cs1 O6 66.7(6) 5_554 6
Cs1 Cs1 Cs1 17.2(11) 12 7
O6 Cs1 Cs1 78(2) . 7
Cs2 Cs1 Cs1 154(4) . 7
Cs2 Cs1 Cs1 8.9(18) 12 7
Cs2 Cs1 Cs1 153.2(13) 8 7
Mn2 Cs1 Cs1 113.7(7) . 7
Mn2 Cs1 Cs1 75.4(6) 12 7
Cs2 Cs1 Cs1 4.7(9) 6 7
Cs1 Cs1 Cs1 152.4(2) 8 7
O6 Cs1 Cs1 156.2(4) 5_554 7
Cs1 Cs1 Cs1 3.3(2) 6 7
Cs1 Cs1 Cs1 149.1(4) 5_554 7
Mn2 Cs1 Cs1 164.6(6) 8 7
O2 Cs1 Cs1 84.5(2) 3_554 7
O4 Cs1 Cs1 106.1(4) 7 7
O5 Cs1 Cs1 137.9(2) 12 7
O2 Cs1 Cs1 101.8(5) 7 7
O4 Cs1 Cs1 74.4(3) 5_554 7
O5 Cs1 Cs1 123.9(5) 5_554 7
O2 Cs1 Cs1 58.8(2) 11 7
O2 Cs1 Cs1 57.2(2) 5_554 7
O6 Cs1 Cs1 10.3(6) 6 7
Cs1 Cs1 O5 50.4(7) 12 .
O6 Cs1 O5 19.2(15) . .
Cs2 Cs1 O5 144(4) . .
Cs2 Cs1 O5 55.6(17) 12 .
Cs2 Cs1 O5 144.6(14) 8 .
Mn2 Cs1 O5 58.8(6) . .
Mn2 Cs1 O5 40.0(5) 12 .
Cs2 Cs1 O5 57.9(7) 6 .
Cs1 Cs1 O5 145.4(4) 8 .
O6 Cs1 O5 138.6(7) 5_554 .
Cs1 Cs1 O5 59.1(3) 6 .
Cs1 Cs1 O5 148.7(4) 5_554 .
Mn2 Cs1 O5 106.3(6) 8 .
O2 Cs1 O5 140.1(4) 3_554 .
O4 Cs1 O5 88.2(3) 7 .
O5 Cs1 O5 78.1(4) 12 .
O2 Cs1 O5 126.3(3) 7 .
O4 Cs1 O5 53.0(2) 5_554 .
O5 Cs1 O5 90.5(3) 5_554 .
O2 Cs1 O5 119.8(4) 11 .
O2 Cs1 O5 82.8(3) 5_554 .
O6 Cs1 O5 56.7(2) 6 .
Cs1 Cs1 O5 62.1(3) 7 .
Cs1 Cs1 Cs2 155.4(13) 12 5_554
O6 Cs1 Cs2 135(2) . 5_554
Cs2 Cs1 Cs2 9(3) . 5_554
Cs2 Cs1 Cs2 152(2) 12 5_554
Cs2 Cs1 Cs2 7.7(7) 8 5_554
Mn2 Cs1 Cs2 96.7(9) . 5_554
Mn2 Cs1 Cs2 127.0(7) 12 5_554
Cs2 Cs1 Cs2 150.4(12) 6 5_554
Cs1 Cs1 Cs2 7.1(7) 8 5_554
O6 Cs1 Cs2 16.5(7) 5_554 5_554
Cs1 Cs1 Cs2 149.2(8) 6 5_554
Cs1 Cs1 Cs2 4.2(7) 5_554 5_554
Mn2 Cs1 Cs2 46.3(6) 8 5_554
O2 Cs1 Cs2 65.1(5) 3_554 5_554
O4 Cs1 Cs2 81.3(4) 7 5_554
O5 Cs1 Cs2 74.0(5) 12 5_554
O2 Cs1 Cs2 60.0(5) 7 5_554
O4 Cs1 Cs2 122.7(6) 5_554 5_554
O5 Cs1 Cs2 73.2(6) 5_554 5_554
O2 Cs1 Cs2 87.9(7) 11 5_554
O2 Cs1 Cs2 112.9(4) 5_554 5_554
O6 Cs1 Cs2 150.5(9) 6 5_554
Cs1 Cs1 Cs2 146.3(7) 7 5_554
O5 Cs1 Cs2 151.5(8) . 5_554
Cs1 Cs2 Cs2 177(3) . 8
Cs1 Cs2 O6 25(3) . .
Cs2 Cs2 O6 155(3) 8 .
Cs1 Cs2 Cs1 7.1(16) . 12
Cs2 Cs2 Cs1 170.5(17) 8 12
O6 Cs2 Cs1 30.3(18) . 12
Cs1 Cs2 Cs1 177(4) . 8
Cs2 Cs2 Cs1 1.1(14) 8 8
O6 Cs2 Cs1 156(2) . 8
Cs1 Cs2 Cs1 170(3) 12 8
Cs1 Cs2 Cs2 13(3) . 12
Cs2 Cs2 Cs2 165.9(4) 8 12
O6 Cs2 Cs2 37.0(17) . 12
Cs1 Cs2 Cs2 6.9(19) 12 12
Cs1 Cs2 Cs2 165.1(15) 8 12
Cs1 Cs2 Mn2 73(3) . .
Cs2 Cs2 Mn2 108.8(9) 8 .
O6 Cs2 Mn2 54.9(15) . .
Cs1 Cs2 Mn2 80(2) 12 .
Cs1 Cs2 Mn2 109.4(15) 8 .
Cs2 Cs2 Mn2 85.2(9) 12 .
Cs1 Cs2 O6 170(3) . 5_554
Cs2 Cs2 O6 12.8(16) 8 5_554
O6 Cs2 O6 150(3) . 5_554
Cs1 Cs2 O6 175.5(15) 12 5_554
Cs1 Cs2 O6 12.9(10) 8 5_554
Cs2 Cs2 O6 170.5(12) 12 5_554
Mn2 Cs2 O6 97.9(13) . 5_554
Cs1 Cs2 Cs1 174(4) . 5_554
Cs2 Cs2 Cs1 5.1(9) 8 5_554
O6 Cs2 Cs1 160(2) . 5_554
Cs1 Cs2 Cs1 166(3) 12 5_554
Cs1 Cs2 Cs1 4.1(5) 8 5_554
Cs2 Cs2 Cs1 161.0(11) 12 5_554
Mn2 Cs2 Cs1 113.2(12) . 5_554
O6 Cs2 Cs1 15.9(8) 5_554 5_554
Cs1 Cs2 Mn2 133(4) . 8
Cs2 Cs2 Mn2 48.3(7) 8 8
O6 Cs2 Mn2 110(2) . 8
Cs1 Cs2 Mn2 140(3) 12 8
Cs1 Cs2 Mn2 49.1(9) 8 8
Cs2 Cs2 Mn2 145.8(9) 12 8
Mn2 Cs2 Mn2 61.3(11) . 8
O6 Cs2 Mn2 39.9(8) 5_554 8
Cs1 Cs2 Mn2 53.2(7) 5_554 8
Cs1 Cs2 Mn2 42(3) . 12
Cs2 Cs2 Mn2 136(2) 8 12
O6 Cs2 Mn2 25.5(9) . 12
Cs1 Cs2 Mn2 43.9(15) 12 12
Cs1 Cs2 Mn2 137.5(10) 8 12
Cs2 Cs2 Mn2 50.4(9) 12 12
Mn2 Cs2 Mn2 66.9(12) . 12
O6 Cs2 Mn2 139.1(10) 5_554 12
Cs1 Cs2 Mn2 139.7(8) 5_554 12
Mn2 Cs2 Mn2 105.1(10) 8 12
Cs1 Cs2 Cs2 169(3) . 5_554
Cs2 Cs2 Cs2 9.0(4) 8 5_554
O6 Cs2 Cs2 161.2(17) . 5_554
Cs1 Cs2 Cs2 161.8(17) 12 5_554
Cs1 Cs2 Cs2 8.4(14) 8 5_554
Cs2 Cs2 Cs2 156.9(10) 12 5_554
Mn2 Cs2 Cs2 117.7(12) . 5_554
O6 Cs2 Cs2 20.8(11) 5_554 5_554
Cs1 Cs2 Cs2 4.9(10) 5_554 5_554
Mn2 Cs2 Cs2 57.2(10) 8 5_554
Mn2 Cs2 Cs2 138.3(7) 12 5_554
Cs1 Cs2 Cs2 17(3) . 6
Cs2 Cs2 Cs2 162.0(11) 8 6
O6 Cs2 Cs2 41.7(17) . 6
Cs1 Cs2 Cs2 12.0(17) 12 6
Cs1 Cs2 Cs2 161.1(16) 8 6
Cs2 Cs2 Cs2 5.2(3) 12 6
Mn2 Cs2 Cs2 88.2(11) . 6
O6 Cs2 Cs2 165.4(9) 5_554 6
Cs1 Cs2 Cs2 156.9(13) 5_554 6
Mn2 Cs2 Cs2 149.3(12) 8 6
Mn2 Cs2 Cs2 55.5(8) 12 6
Cs2 Cs2 Cs2 153.3(4) 5_554 6
Cs1 Cs2 O2 98(3) . 3_554
Cs2 Cs2 O2 82.3(18) 8 3_554
O6 Cs2 O2 122.1(17) . 3_554
Cs1 Cs2 O2 93.7(18) 12 3_554
Cs1 Cs2 O2 81.3(12) 8 3_554
Cs2 Cs2 O2 86.8(5) 12 3_554
Mn2 Cs2 O2 131.3(9) . 3_554
O6 Cs2 O2 84.4(10) 5_554 3_554
Cs1 Cs2 O2 77.6(11) 5_554 3_554
Mn2 Cs2 O2 119.9(11) 8 3_554
Mn2 Cs2 O2 134.8(9) 12 3_554
Cs2 Cs2 O2 76.2(6) 5_554 3_554
Cs2 Cs2 O2 81.7(3) 6 3_554
Cs1 Cs2 O5 100(4) . 12
Cs2 Cs2 O5 80.2(11) 8 12
O6 Cs2 O5 75.3(18) . 12
Cs1 Cs2 O5 105(2) 12 12
Cs1 Cs2 O5 81.2(9) 8 12
Cs2 Cs2 O5 111.5(7) 12 12
Mn2 Cs2 O5 50.2(7) . 12
O6 Cs2 O5 77.0(7) 5_554 12
Cs1 Cs2 O5 85.1(6) 5_554 12
Mn2 Cs2 O5 41.7(5) 8 12
Mn2 Cs2 O5 63.9(7) 12 12
Cs2 Cs2 O5 87.2(7) 5_554 12
Cs2 Cs2 O5 116.6(10) 6 12
O2 Cs2 O5 161.2(10) 3_554 12
Cs1 Cs2 O2 100(2) . 7
Cs2 Cs2 O2 76.9(13) 8 7
O6 Cs2 O2 105.4(14) . 7
Cs1 Cs2 O2 94.2(13) 12 7
Cs1 Cs2 O2 77.0(12) 8 7
Cs2 Cs2 O2 93.2(14) 12 7
Mn2 Cs2 O2 143.5(12) . 7
O6 Cs2 O2 89.6(10) 5_554 7
Cs1 Cs2 O2 74.8(9) 5_554 7
Mn2 Cs2 O2 109.1(7) 8 7
Mn2 Cs2 O2 84.2(7) 12 7
Cs2 Cs2 O2 70.1(3) 5_554 7
Cs2 Cs2 O2 93.4(6) 6 7
O2 Cs2 O2 84.8(8) 3_554 7
O5 Cs2 O2 97.9(5) 12 7
Cs1 Cs2 O5 104(3) . 5_554
Cs2 Cs2 O5 79.2(16) 8 5_554
O6 Cs2 O5 93.6(14) . 5_554
Cs1 Cs2 O5 110.0(16) 12 5_554
Cs1 Cs2 O5 79.3(10) 8 5_554
Cs2 Cs2 O5 111.6(12) 12 5_554
Mn2 Cs2 O5 42.2(7) . 5_554
O6 Cs2 O5 66.4(10) 5_554 5_554
Cs1 Cs2 O5 81.9(8) 5_554 5_554
Mn2 Cs2 O5 47.9(5) 8 5_554
Mn2 Cs2 O5 109.1(10) 12 5_554
Cs2 Cs2 O5 86.7(10) 5_554 5_554
Cs2 Cs2 O5 111.5(8) 6 5_554
O2 Cs2 O5 98.8(7) 3_554 5_554
O5 Cs2 O5 71.1(6) 12 5_554
O2 Cs2 O5 155.1(8) 7 5_554
Cs1 Cs2 O4 84(3) . 7
Cs2 Cs2 O4 94(2) 8 7
O6 Cs2 O4 72.7(12) . 7
Cs1 Cs2 O4 82.1(13) 12 7
Cs1 Cs2 O4 94.6(8) 8 7
Cs2 Cs2 O4 86.2(13) 12 7
Mn2 Cs2 O4 97.5(11) . 7
O6 Cs2 O4 102.3(6) 5_554 7
Cs1 Cs2 O4 95.4(5) 5_554 7
Mn2 Cs2 O4 91.0(7) 8 7
Mn2 Cs2 O4 47.2(5) 12 7
Cs2 Cs2 O4 92.7(4) 5_554 7
Cs2 Cs2 O4 90.0(7) 6 7
O2 Cs2 O4 129.7(9) 3_554 7
O5 Cs2 O4 58.8(4) 12 7
O2 Cs2 O4 46.1(3) 7 7
O5 Cs2 O4 129.8(9) 5_554 7
Cs1 Cs2 O4 114(2) . 3_554
Cs2 Cs2 O4 68(2) 8 3_554
O6 Cs2 O4 127.1(12) . 3_554
Cs1 Cs2 O4 115.1(13) 12 3_554
Cs1 Cs2 O4 66.8(7) 8 3_554
Cs2 Cs2 O4 110.0(10) 12 3_554
Mn2 Cs2 O4 95.2(9) . 3_554
O6 Cs2 O4 60.8(7) 5_554 3_554
Cs1 Cs2 O4 65.6(7) 5_554 3_554
Mn2 Cs2 O4 81.9(8) 8 3_554
Mn2 Cs2 O4 152.5(8) 12 3_554
Cs2 Cs2 O4 67.9(8) 5_554 3_554
Cs2 Cs2 O4 105.5(4) 6 3_554
O2 Cs2 O4 44.0(4) 3_554 3_554
O5 Cs2 O4 121.3(8) 12 3_554
O2 Cs2 O4 119.2(10) 7 3_554
O5 Cs2 O4 55.9(4) 5_554 3_554
O4 Cs2 O4 160.2(9) 7 3_554
Cs1 Cs2 O2 73(3) . 11
Cs2 Cs2 O2 106.0(7) 8 11
O6 Cs2 O2 95.7(17) . 11
Cs1 Cs2 O2 66.0(17) 12 11
Cs1 Cs2 O2 105.2(16) 8 11
Cs2 Cs2 O2 59.9(6) 12 11
Mn2 Cs2 O2 142.1(9) . 11
O6 Cs2 O2 114.3(12) 5_554 11
Cs1 Cs2 O2 101.1(13) 5_554 11
Mn2 Cs2 O2 154.1(12) 8 11
Mn2 Cs2 O2 97.3(8) 12 11
Cs2 Cs2 O2 97.3(5) 5_554 11
Cs2 Cs2 O2 56.0(3) 6 11
O2 Cs2 O2 40.7(4) 3_554 11
O5 Cs2 O2 153.5(8) 12 11
O2 Cs2 O2 59.9(5) 7 11
O5 Cs2 O2 135.1(7) 5_554 11
O4 Cs2 O2 94.8(6) 7 11
O4 Cs2 O2 84.2(6) 3_554 11
Cs1 Cs2 Mn2 151(2) . 5_554
Cs2 Cs2 Mn2 31(2) 8 5_554
O6 Cs2 Mn2 147.7(17) . 5_554
Cs1 Cs2 Mn2 154.1(14) 12 5_554
Cs1 Cs2 Mn2 30.8(6) 8 5_554
Cs2 Cs2 Mn2 149.8(13) 12 5_554
Mn2 Cs2 Mn2 93.6(9) . 5_554
O6 Cs2 Mn2 21.5(6) 5_554 5_554
Cs1 Cs2 Mn2 31.5(5) 5_554 5_554
Mn2 Cs2 Mn2 48.5(8) 8 5_554
Mn2 Cs2 Mn2 153.5(11) 12 5_554
Cs2 Cs2 Mn2 35.8(8) 5_554 5_554
Cs2 Cs2 Mn2 145.5(6) 6 5_554
O2 Cs2 Mn2 71.4(7) 3_554 5_554
O5 Cs2 Mn2 90.0(6) 12 5_554
O2 Cs2 Mn2 105.0(8) 7 5_554
O5 Cs2 Mn2 54.2(5) 5_554 5_554
O4 Cs2 Mn2 123.8(6) 7 5_554
O4 Cs2 Mn2 40.0(4) 3_554 5_554
O2 Cs2 Mn2 108.9(9) 11 5_554
Cs1 Cs2 O4 55(2) . 5_554
Cs2 Cs2 O4 128(2) 8 5_554
O6 Cs2 O4 53.8(8) . 5_554
Cs1 Cs2 O4 61.0(12) 12 5_554
Cs1 Cs2 O4 127.7(12) 8 5_554
Cs2 Cs2 O4 62.1(9) 12 5_554
Mn2 Cs2 O4 39.9(6) . 5_554
O6 Cs2 O4 115.1(11) 5_554 5_554
Cs1 Cs2 O4 129.6(9) 5_554 5_554
Mn2 Cs2 O4 92.4(8) 8 5_554
Mn2 Cs2 O4 78.2(7) 12 5_554
Cs2 Cs2 O4 134.1(9) 5_554 5_554
Cs2 Cs2 O4 62.2(6) 6 5_554
O2 Cs2 O4 95.4(5) 3_554 5_554
O5 Cs2 O4 89.9(7) 12 5_554
O2 Cs2 O4 155.2(9) 7 5_554
O5 Cs2 O4 49.5(4) 5_554 5_554
O4 Cs2 O4 124.0(10) 7 5_554
O4 Cs2 O4 75.0(4) 3_554 5_554
O2 Cs2 O4 105.0(4) 11 5_554
Mn2 Cs2 O4 98.5(6) 5_554 5_554
Cs1 Cs2 Cs1 19(3) . 6
Cs2 Cs2 Cs1 160.1(11) 8 6
O6 Cs2 Cs1 43.8(15) . 6
Cs1 Cs2 Cs1 14.0(12) 12 6
Cs1 Cs2 Cs1 159.1(18) 8 6
Cs2 Cs2 Cs1 7.2(7) 12 6
Mn2 Cs2 Cs1 89.6(9) . 6
O6 Cs2 Cs1 163.5(13) 5_554 6
Cs1 Cs2 Cs1 155.0(15) 5_554 6
Mn2 Cs2 Cs1 150.9(11) 8 6
Mn2 Cs2 Cs1 57.4(7) 12 6
Cs2 Cs2 Cs1 151.5(8) 5_554 6
Cs2 Cs2 Cs1 2.1(6) 6 6
O2 Cs2 Cs1 79.6(6) 3_554 6
O5 Cs2 Cs1 118.6(11) 12 6
O2 Cs2 Cs1 93.0(7) 7 6
O5 Cs2 Cs1 111.9(5) 5_554 6
O4 Cs2 Cs1 91.2(8) 7 6
O4 Cs2 Cs1 104.0(6) 3_554 6
O2 Cs2 Cs1 54.3(4) 11 6
Mn2 Cs2 Cs1 144.0(9) 5_554 6
O4 Cs2 Cs1 62.7(3) 5_554 6
Cs1 Cs2 O2 59(2) . 5_554
Cs2 Cs2 O2 124(3) 8 5_554
O6 Cs2 O2 74.6(12) . 5_554
Cs1 Cs2 O2 59.9(10) 12 5_554
Cs1 Cs2 O2 122.6(10) 8 5_554
Cs2 Cs2 O2 55.8(10) 12 5_554
Mn2 Cs2 O2 78.8(7) . 5_554
O6 Cs2 O2 115.8(9) 5_554 5_554
Cs1 Cs2 O2 121.1(9) 5_554 5_554
Mn2 Cs2 O2 118.5(8) 8 5_554
Mn2 Cs2 O2 98.8(7) 12 5_554
Cs2 Cs2 O2 122.8(9) 5_554 5_554
Cs2 Cs2 O2 52.2(5) 6 5_554
O2 Cs2 O2 57.5(3) 3_554 5_554
O5 Cs2 O2 129.0(8) 12 5_554
O2 Cs2 O2 129.3(7) 7 5_554
O5 Cs2 O2 70.9(4) 5_554 5_554
O4 Cs2 O2 141.9(8) 7 5_554
O4 Cs2 O2 55.8(3) 3_554 5_554
O2 Cs2 O2 69.6(4) 11 5_554
Mn2 Cs2 O2 94.3(6) 5_554 5_554
O4 Cs2 O2 39.2(2) 5_554 5_554
Cs1 Cs2 O2 51.2(3) 6 5_554
Cs1 Cs2 P1 91(2) . 7
Cs2 Cs2 P1 85.9(19) 8 7
O6 Cs2 P1 88.2(12) . 7
Cs1 Cs2 P1 87.1(11) 12 7
Cs1 Cs2 P1 86.4(9) 8 7
Cs2 Cs2 P1 88.8(14) 12 7
Mn2 Cs2 P1 120.3(11) . 7
O6 Cs2 P1 97.3(8) 5_554 7
Cs1 Cs2 P1 85.7(7) 5_554 7
Mn2 Cs2 P1 101.5(6) 8 7
Mn2 Cs2 P1 64.2(6) 12 7
Cs2 Cs2 P1 81.7(3) 5_554 7
Cs2 Cs2 P1 91.0(6) 6 7
O2 Cs2 P1 107.4(7) 3_554 7
O5 Cs2 P1 78.2(5) 12 7
O2 Cs2 P1 23.34(19) 7 7
O5 Cs2 P1 147.7(7) 5_554 7
O4 Cs2 P1 22.79(17) 7 7
O4 Cs2 P1 141.5(9) 3_554 7
O2 Cs2 P1 76.5(5) 11 7
Mn2 Cs2 P1 117.1(6) 5_554 7
O4 Cs2 P1 142.0(9) 5_554 7
Cs1 Cs2 P1 91.4(7) 6 7
O2 Cs2 P1 139.8(7) 5_554 7
O3 Mn1 O3 164.4(3) 11_655 .
O3 Mn1 O4 99.32(19) 11_655 9_655
O3 Mn1 O4 91.14(18) . 9_655
O3 Mn1 O4 91.14(18) 11_655 5_554
O3 Mn1 O4 99.31(19) . 5_554
O4 Mn1 O4 96.1(3) 9_655 5_554
O3 Mn1 O5 81.8(2) 11_655 .
O3 Mn1 O5 87.3(2) . .
O4 Mn1 O5 177.0(2) 9_655 .
O4 Mn1 O5 86.6(2) 5_554 .
O3 Mn1 O5 87.3(2) 11_655 11_655
O3 Mn1 O5 81.8(2) . 11_655
O4 Mn1 O5 86.6(2) 9_655 11_655
O4 Mn1 O5 177.0(2) 5_554 11_655
O5 Mn1 O5 90.6(4) . 11_655
O3 Mn1 Mn2 136.6(3) 11_655 11_655
O3 Mn1 Mn2 46.7(3) . 11_655
O4 Mn1 Mn2 48.9(3) 9_655 11_655
O4 Mn1 Mn2 117.4(4) 5_554 11_655
O5 Mn1 Mn2 128.6(3) . 11_655
O5 Mn1 Mn2 65.4(4) 11_655 11_655
O3 Mn1 Mn2 46.7(3) 11_655 .
O3 Mn1 Mn2 136.6(3) . .
O4 Mn1 Mn2 117.4(4) 9_655 .
O4 Mn1 Mn2 48.9(3) 5_554 .
O5 Mn1 Mn2 65.4(4) . .
O5 Mn1 Mn2 128.6(3) 11_655 .
Mn2 Mn1 Mn2 163.0(7) 11_655 .
O3 Mn1 Cs2 98.6(4) 11_655 2_655
O3 Mn1 Cs2 80.6(4) . 2_655
O4 Mn1 Cs2 44.8(4) 9_655 2_655
O4 Mn1 Cs2 140.7(4) 5_554 2_655
O5 Mn1 Cs2 132.4(4) . 2_655
O5 Mn1 Cs2 42.2(4) 11_655 2_655
Mn2 Mn1 Cs2 38.6(5) 11_655 2_655
Mn2 Mn1 Cs2 142.7(5) . 2_655
O3 Mn1 Cs2 80.6(4) 11_655 12
O3 Mn1 Cs2 98.6(4) . 12
O4 Mn1 Cs2 140.7(4) 9_655 12
O4 Mn1 Cs2 44.8(4) 5_554 12
O5 Mn1 Cs2 42.2(4) . 12
O5 Mn1 Cs2 132.4(4) 11_655 12
Mn2 Mn1 Cs2 142.7(5) 11_655 12
Mn2 Mn1 Cs2 38.6(5) . 12
Cs2 Mn1 Cs2 174.6(7) 2_655 12
O3 Mn1 Cs1 107.49(18) 11_655 2_655
O3 Mn1 Cs1 72.43(18) . 2_655
O4 Mn1 Cs1 43.6(2) 9_655 2_655
O4 Mn1 Cs1 136.9(2) 5_554 2_655
O5 Mn1 Cs1 133.4(2) . 2_655
O5 Mn1 Cs1 46.0(2) 11_655 2_655
Mn2 Mn1 Cs1 29.6(3) 11_655 2_655
Mn2 Mn1 Cs1 150.5(4) . 2_655
Cs2 Mn1 Cs1 8.9(3) 2_655 2_655
Cs2 Mn1 Cs1 170.9(4) 12 2_655
O3 Mn1 Cs1 72.42(18) 11_655 12
O3 Mn1 Cs1 107.49(18) . 12
O4 Mn1 Cs1 136.9(2) 9_655 12
O4 Mn1 Cs1 43.6(2) 5_554 12
O5 Mn1 Cs1 46.1(2) . 12
O5 Mn1 Cs1 133.4(2) 11_655 12
Mn2 Mn1 Cs1 150.5(4) 11_655 12
Mn2 Mn1 Cs1 29.6(3) . 12
Cs2 Mn1 Cs1 170.9(4) 2_655 12
Cs2 Mn1 Cs1 8.9(3) 12 12
Cs1 Mn1 Cs1 179.4(3) 2_655 12
O4 P1 O3 114.8(3) . .
O4 P1 O1 111.4(3) . .
O3 P1 O1 106.3(3) . .
O4 P1 O2 105.8(3) . .
O3 P1 O2 111.5(3) . .
O1 P1 O2 106.9(2) . .
O4 P1 Cs2 55.3(5) . 7
O3 P1 Cs2 127.8(4) . 7
O1 P1 Cs2 125.4(4) . 7
O2 P1 Cs2 50.6(5) . 7
O4 P1 Cs1 52.5(3) . 7
O3 P1 Cs1 118.6(3) . 7
O1 P1 Cs1 135.0(2) . 7
O2 P1 Cs1 55.2(3) . 7
Cs2 P1 Cs1 10.1(4) 7 7
O4 P1 Cs2 62.1(4) . 2
O3 P1 Cs2 142.0(4) . 2
O1 P1 Cs2 109.6(4) . 2
O2 P1 Cs2 45.8(4) . 2
Cs2 P1 Cs2 16.3(7) 7 2
Cs1 P1 Cs2 26.5(4) 7 2
O4 P1 Cs1 53.0(3) . 6
O3 P1 Cs1 110.3(2) . 6
O1 P1 Cs1 143.4(2) . 6
O2 P1 Cs1 58.1(3) . 6
Cs2 P1 Cs1 18.4(5) 7 6
Cs1 P1 Cs1 8.4(3) 7 6
Cs2 P1 Cs1 34.7(3) 2 6
O4 P1 Cs1 67.3(3) . 2
O3 P1 Cs1 149.0(2) . 2
O1 P1 Cs1 100.7(2) . 2
O2 P1 Cs1 44.5(2) . 2
Cs2 P1 Cs1 25.6(5) 7 2
Cs1 P1 Cs1 35.8(3) 7 2
Cs2 P1 Cs1 9.3(2) 2 2
Cs1 P1 Cs1 43.99(9) 6 2
O4 P1 Cs2 56.4(5) . 6
O3 P1 Cs2 101.5(4) . 6
O1 P1 Cs2 152.1(4) . 6
O2 P1 Cs2 60.0(4) . 6
Cs2 P1 Cs2 26.8(7) 7 6
Cs1 P1 Cs2 17.1(5) 7 6
Cs2 P1 Cs2 42.9(3) 2 6
Cs1 P1 Cs2 8.8(4) 6 6
Cs1 P1 Cs2 52.1(3) 2 6
O2 B1 O2 102.7(6) 6 8_556
O2 B1 O1 113.8(2) 6 12_556
O2 B1 O1 112.2(2) 8_556 12_556
O2 B1 O1 112.2(2) 6 .
O2 B1 O1 113.8(2) 8_556 .
O1 B1 O1 102.6(6) 12_556 .
O2 B1 Cs2 61.6(5) 6 9
O2 B1 Cs2 42.6(5) 8_556 9
O1 B1 Cs2 117.8(4) 12_556 9
O1 B1 Cs2 138.4(4) . 9
O2 B1 Cs2 42.6(5) 6 4
O2 B1 Cs2 61.6(5) 8_556 4
O1 B1 Cs2 138.4(4) 12_556 4
O1 B1 Cs2 117.8(4) . 4
Cs2 B1 Cs2 28.1(8) 9 4
O2 B1 Cs1 54.6(4) 6 9
O2 B1 Cs1 48.2(3) 8_556 9
O1 B1 Cs1 125.9(3) 12_556 9
O1 B1 Cs1 131.4(4) . 9
Cs2 B1 Cs1 9.9(3) 9 9
Cs2 B1 Cs1 18.2(5) 4 9
O2 B1 Cs1 48.2(3) 6 4
O2 B1 Cs1 54.6(4) 8_556 4
O1 B1 Cs1 131.4(3) 12_556 4
O1 B1 Cs1 125.9(3) . 4
Cs2 B1 Cs1 18.2(5) 9 4
Cs2 B1 Cs1 9.9(3) 4 4
Cs1 B1 Cs1 8.4(3) 9 4
B1 O1 P1 131.3(4) . .
B1 O2 P1 128.3(4) 5_554 .
B1 O2 Cs2 118.0(6) 5_554 2
P1 O2 Cs2 112.3(5) . 2
B1 O2 Cs2 125.3(6) 5_554 7
P1 O2 Cs2 106.1(6) . 7
Cs2 O2 Cs2 20.8(9) 2 7
B1 O2 Cs1 111.6(4) 5_554 2
P1 O2 Cs1 115.3(3) . 2
Cs2 O2 Cs1 12.3(3) 2 2
Cs2 O2 Cs1 33.1(7) 7 2
B1 O2 Cs1 127.3(4) 5_554 7
P1 O2 Cs1 101.5(3) . 7
Cs2 O2 Cs1 32.7(6) 2 7
Cs2 O2 Cs1 11.9(4) 7 7
Cs1 O2 Cs1 45.0(4) 2 7
B1 O2 Cs1 104.3(4) 5_554 11
P1 O2 Cs1 119.0(3) . 11
Cs2 O2 Cs1 22.0(6) 2 11
Cs2 O2 Cs1 42.6(5) 7 11
Cs1 O2 Cs1 9.8(4) 2 11
Cs1 O2 Cs1 54.52(12) 7 11
B1 O2 Cs1 126.3(3) 5_554 6
P1 O2 Cs1 98.7(3) . 6
Cs2 O2 Cs1 42.3(4) 2 6
Cs2 O2 Cs1 21.6(6) 7 6
Cs1 O2 Cs1 54.58(15) 2 6
Cs1 O2 Cs1 9.7(3) 7 6
Cs1 O2 Cs1 64.0(3) 11 6
B1 O2 Cs2 96.6(6) 5_554 11
P1 O2 Cs2 120.9(4) . 11
Cs2 O2 Cs2 33.3(9) 2 11
Cs2 O2 Cs2 53.9(2) 7 11
Cs1 O2 Cs2 21.1(7) 2 11
Cs1 O2 Cs2 65.7(4) 7 11
Cs1 O2 Cs2 11.3(4) 11 11
Cs1 O2 Cs2 75.2(6) 6 11
B1 O2 Cs2 121.5(5) 5_554 6
P1 O2 Cs2 98.4(5) . 6
Cs2 O2 Cs2 51.6(3) 2 6
Cs2 O2 Cs2 31.0(9) 7 6
Cs1 O2 Cs2 63.7(4) 2 6
Cs1 O2 Cs2 19.4(6) 7 6
Cs1 O2 Cs2 72.9(5) 11 6
Cs1 O2 Cs2 9.9(5) 6 6
Cs2 O2 Cs2 83.9(8) 11 6
P1 O3 Mn1 129.5(3) . .
P1 O3 Mn2 137.0(5) . 11_655
Mn1 O3 Mn2 91.7(4) . 11_655
P1 O4 Mn1 139.6(3) . 6
P1 O4 Mn2 131.2(5) . 6
Mn1 O4 Mn2 88.8(4) 6 6
P1 O4 Cs1 105.5(4) . 7
Mn1 O4 Cs1 108.6(3) 6 7
Mn2 O4 Cs1 44.8(5) 6 7
P1 O4 Cs2 101.9(6) . 7
Mn1 O4 Cs2 106.9(5) 6 7
Mn2 O4 Cs2 55.8(7) 6 7
Cs1 O4 Cs2 12.2(4) 7 7
P1 O4 Cs1 105.4(4) . 6
Mn1 O4 Cs1 112.0(3) 6 6
Mn2 O4 Cs1 37.8(5) 6 6
Cs1 O4 Cs1 10.2(4) 7 6
Cs2 O4 Cs1 22.2(6) 7 6
P1 O4 Cs2 95.1(5) . 2
Mn1 O4 Cs2 103.4(5) 6 2
Mn2 O4 Cs2 73.2(6) 6 2
Cs1 O4 Cs2 30.7(5) 7 2
Cs2 O4 Cs2 18.5(8) 7 2
Cs1 O4 Cs2 40.6(3) 6 2
P1 O4 Cs2 103.3(5) . 6
Mn1 O4 Cs2 116.1(5) 6 6
Mn2 O4 Cs2 33.9(5) 6 6
Cs1 O4 Cs2 20.0(5) 7 6
Cs2 O4 Cs2 31.8(8) 7 6
Cs1 O4 Cs2 9.8(4) 6 6
Cs2 O4 Cs2 49.9(4) 2 6
P1 O4 Cs1 91.1(3) . 2
Mn1 O4 Cs1 101.4(3) 6 2
Mn2 O4 Cs1 82.2(5) 6 2
Cs1 O4 Cs1 40.2(3) 7 2
Cs2 O4 Cs1 27.9(6) 7 2
Cs1 O4 Cs1 50.00(16) 6 2
Cs2 O4 Cs1 9.4(2) 2 2
Cs2 O4 Cs1 59.1(3) 6 2
Mn2 O5 Mn1 141.7(5) 6 .
Mn2 O5 Mn2 67.8(8) 6 12
Mn1 O5 Mn2 129.2(6) . 12
Mn2 O5 Cs2 58.9(7) 6 12
Mn1 O5 Cs2 107.1(5) . 12
Mn2 O5 Cs2 43.3(6) 12 12
Mn2 O5 Cs2 43.1(8) 6 6
Mn1 O5 Cs2 111.5(6) . 6
Mn2 O5 Cs2 57.1(5) 12 6
Cs2 O5 Cs2 20.6(10) 12 6
Mn2 O5 Cs1 69.2(5) 6 12
Mn1 O5 Cs1 103.0(3) . 12
Mn2 O5 Cs1 38.1(5) 12 12
Cs2 O5 Cs1 11.9(6) 12 12
Cs2 O5 Cs1 32.6(5) 6 12
Mn2 O5 Cs1 35.6(5) 6 6
Mn1 O5 Cs1 112.9(4) . 6
Mn2 O5 Cs1 65.9(5) 12 6
Cs2 O5 Cs1 32.2(6) 12 6
Cs2 O5 Cs1 11.6(4) 6 6
Cs1 O5 Cs1 44.2(4) 12 6
Mn2 O5 Cs1 76.9(5) 6 .
Mn1 O5 Cs1 98.3(2) . .
Mn2 O5 Cs1 38.1(5) 12 .
Cs2 O5 Cs1 19.7(7) 12 .
Cs2 O5 Cs1 40.2(3) 6 .
Cs1 O5 Cs1 7.9(3) 12 .
Cs1 O5 Cs1 51.8(3) 6 .
Mn2 O5 Cs1 33.1(5) 6 7
Mn1 O5 Cs1 112.3(3) . 7
Mn2 O5 Cs1 72.0(5) 12 7
Cs2 O5 Cs1 39.2(4) 12 7
Cs2 O5 Cs1 18.6(7) 6 7
Cs1 O5 Cs1 51.1(3) 12 7
Cs1 O5 Cs1 7.0(4) 6 7
Cs1 O5 Cs1 58.7(5) . 7
Mn2 O5 H1 106(7) 6 .
Mn1 O5 H1 112(7) . .
Mn2 O5 H1 57(7) 12 .
Cs2 O5 H1 99(7) 12 .
Cs2 O5 H1 114(7) 6 .
Cs1 O5 H1 91(7) 12 .
Cs1 O5 H1 121(7) 6 .
Cs1 O5 H1 86(7) . .
Cs1 O5 H1 126(7) 7 .
Mn2 O5 H2 60(6) 6 .
Mn1 O5 H2 112(6) . .
Mn2 O5 H2 118(6) 12 .
Cs2 O5 H2 117(7) 12 .
Cs2 O5 H2 98(6) 6 .
Cs1 O5 H2 128(6) 12 .
Cs1 O5 H2 87(6) 6 .
Cs1 O5 H2 136(6) . .
Cs1 O5 H2 80(6) 7 .
H1 O5 H2 109(8) . .
O6 Mn2 Cs1 17.6(8) . .
O6 Mn2 O5 124.8(13) . 5_554
Cs1 Mn2 O5 107.6(9) . 5_554
O6 Mn2 Cs2 34.6(11) . .
Cs1 Mn2 Cs2 18.9(6) . .
O5 Mn2 Cs2 94.7(11) 5_554 .
O6 Mn2 Cs1 10.1(8) . 12
Cs1 Mn2 Cs1 14.2(6) . 12
O5 Mn2 Cs1 116.9(9) 5_554 12
Cs2 Mn2 Cs1 33.1(10) . 12
O6 Mn2 O3 132.4(14) . 11_655
Cs1 Mn2 O3 149.8(11) . 11_655
O5 Mn2 O3 100.6(7) 5_554 11_655
Cs2 Mn2 O3 164.4(12) . 11_655
Cs1 Mn2 O3 136.6(10) 12 11_655
O6 Mn2 O5 93.0(9) . 12
Cs1 Mn2 O5 95.7(8) . 12
O5 Mn2 O5 107.1(8) 5_554 12
Cs2 Mn2 O5 86.5(7) . 12
Cs1 Mn2 O5 102.0(7) 12 12
O3 Mn2 O5 86.0(6) 11_655 12
O6 Mn2 O4 94.3(8) . 5_554
Cs1 Mn2 O4 94.9(7) . 5_554
O5 Mn2 O4 78.3(6) 5_554 5_554
Cs2 Mn2 O4 106.2(8) . 5_554
Cs1 Mn2 O4 86.4(6) 12 5_554
O3 Mn2 O4 80.3(5) 11_655 5_554
O5 Mn2 O4 166.0(8) 12 5_554
O6 Mn2 Mn2 100.9(7) . 8
Cs1 Mn2 Mn2 89.2(6) . 8
O5 Mn2 Mn2 61.6(8) 5_554 8
Cs2 Mn2 Mn2 70.6(8) . 8
Cs1 Mn2 Mn2 103.0(6) 12 8
O3 Mn2 Mn2 114.1(5) 11_655 8
O5 Mn2 Mn2 50.6(6) 12 8
O4 Mn2 Mn2 138.9(12) 5_554 8
O6 Mn2 Cs2 56.6(10) . 8
Cs1 Mn2 Cs2 41.9(8) . 8
O5 Mn2 Cs2 79.4(9) 5_554 8
Cs2 Mn2 Cs2 22.9(12) . 8
Cs1 Mn2 Cs2 56.0(5) 12 8
O3 Mn2 Cs2 159.9(9) 11_655 8
O5 Mn2 Cs2 75.0(6) 12 8
O4 Mn2 Cs2 118.9(8) 5_554 8
Mn2 Mn2 Cs2 48.1(7) 8 8
O6 Mn2 Mn2 38.1(11) . 12
Cs1 Mn2 Mn2 54.9(6) . 12
O5 Mn2 Mn2 162.2(6) 5_554 12
Cs2 Mn2 Mn2 67.5(9) . 12
Cs1 Mn2 Mn2 46.8(6) 12 12
O3 Mn2 Mn2 97.2(6) 11_655 12
O5 Mn2 Mn2 74.4(7) 12 12
O4 Mn2 Mn2 104.6(10) 5_554 12
Mn2 Mn2 Mn2 111.0(11) 8 12
Cs2 Mn2 Mn2 84.0(9) 8 12
O6 Mn2 Cs2 17.4(5) . 12
Cs1 Mn2 Cs2 25.5(6) . 12
O5 Mn2 Cs2 120.4(9) 5_554 12
Cs2 Mn2 Cs2 44.4(10) . 12
Cs1 Mn2 Cs2 11.7(4) 12 12
O3 Mn2 Cs2 126.9(9) 11_655 12
O5 Mn2 Cs2 109.8(8) 12 12
O4 Mn2 Cs2 76.9(6) 5_554 12
Mn2 Mn2 Cs2 114.6(5) 8 12
Cs2 Mn2 Cs2 67.3(9) 8 12
Mn2 Mn2 Cs2 45.6(7) 12 12
Cs1 O6 Cs1 54(4) . 12
Cs1 O6 Cs2 80(3) . 12
Cs1 O6 Cs2 26.5(19) 12 12
Cs1 O6 Cs2 26.5(19) . .
Cs1 O6 Cs2 80(3) 12 .
Cs2 O6 Cs2 106(3) 12 .
Cs1 O6 Mn2 141.9(16) . 12
Cs1 O6 Mn2 108.3(12) 12 12
Cs2 O6 Mn2 90.5(14) 12 12
Cs2 O6 Mn2 137.1(11) . 12
Cs1 O6 Mn2 108.3(12) . .
Cs1 O6 Mn2 141.9(16) 12 .
Cs2 O6 Mn2 137.2(11) 12 .
Cs2 O6 Mn2 90.5(14) . .
Mn2 O6 Mn2 104(2) 12 .
Cs1 O6 Cs2 91(3) . 6
Cs1 O6 Cs2 38.2(19) 12 6
Cs2 O6 Cs2 11.8(11) 12 6
Cs2 O6 Cs2 117(3) . 6
Mn2 O6 Cs2 83.6(10) 12 6
Mn2 O6 Cs2 130.0(8) . 6
Cs1 O6 Cs2 38.2(19) . 8
Cs1 O6 Cs2 91(3) 12 8
Cs2 O6 Cs2 117(3) 12 8
Cs2 O6 Cs2 11.8(11) . 8
Mn2 O6 Cs2 130.0(8) 12 8
Mn2 O6 Cs2 83.6(10) . 8
Cs2 O6 Cs2 129(2) 6 8
Cs1 O6 Cs1 40.5(15) . 8
Cs1 O6 Cs1 93(3) 12 8
Cs2 O6 Cs1 120(2) 12 8
Cs2 O6 Cs1 14.1(14) . 8
Mn2 O6 Cs1 128.6(7) 12 8
Mn2 O6 Cs1 82.1(7) . 8
Cs2 O6 Cs1 131.3(15) 6 8
Cs2 O6 Cs1 2.3(7) 8 8
Cs1 O6 Cs1 93(3) . 6
Cs1 O6 Cs1 40.5(15) 12 6
Cs2 O6 Cs1 14.1(14) 12 6
Cs2 O6 Cs1 120(2) . 6
Mn2 O6 Cs1 82.1(7) 12 6
Mn2 O6 Cs1 128.6(7) . 6
Cs2 O6 Cs1 2.3(7) 6 6
Cs2 O6 Cs1 131.3(15) 8 6
Cs1 O6 Cs1 133.6(13) 8 6
Cs1 O6 Cs1 92(3) . 7
Cs1 O6 Cs1 39.4(15) 12 7
Cs2 O6 Cs1 13.1(13) 12 7
Cs2 O6 Cs1 119(2) . 7
Mn2 O6 Cs1 83.6(7) 12 7
Mn2 O6 Cs1 128.5(6) . 7
Cs2 O6 Cs1 1.6(5) 6 7
Cs2 O6 Cs1 130.1(14) 8 7
Cs1 O6 Cs1 132.4(12) 8 7
Cs1 O6 Cs1 1.49(16) 6 7
Cs1 O6 Cs1 39.4(15) . 5_554
Cs1 O6 Cs1 92(3) 12 5_554
Cs2 O6 Cs1 119(2) 12 5_554
Cs2 O6 Cs1 13.1(13) . 5_554
Mn2 O6 Cs1 128.5(6) 12 5_554
Mn2 O6 Cs1 83.6(7) . 5_554
Cs2 O6 Cs1 130.1(14) 6 5_554
Cs2 O6 Cs1 1.6(5) 8 5_554
Cs1 O6 Cs1 1.49(16) 8 5_554
Cs1 O6 Cs1 132.4(12) 6 5_554
Cs1 O6 Cs1 131.2(11) 7 5_554

loop_
_geom_bond_atom_site_label_1
_geom_bond_atom_site_label_2
_geom_bond_distance
_geom_bond_site_symmetry_2
Cs1 Cs1 0.58(2) 12
Cs1 O6 0.64(3) .
Cs1 Cs2 0.68(2) .
Cs1 Cs2 1.24(3) 12
Cs1 Cs2 1.77(3) 8
Cs1 Mn2 2.00(2) .
Cs1 Mn2 2.25(2) 12
Cs1 Cs2 2.33(2) 6
Cs1 Cs1 2.45(2) 8
Cs1 O6 2.90(2) 5_554
Cs1 Cs1 3.005(8) 6
Cs1 Cs1 3.005(8) 5_554
Cs1 Mn2 3.16(2) 8
Cs1 O2 3.162(16) 3_554
Cs1 O4 3.186(13) 7
Cs1 O5 3.231(18) 12
Cs1 O2 3.241(11) 7
Cs1 O4 3.257(11) 5_554
Cs1 O5 3.280(13) 5_554
Cs1 O2 3.318(16) 11
Cs1 O2 3.378(14) 5_554
Cs1 O6 3.470(16) 6
Cs1 Cs1 3.55(2) 7
Cs1 O5 3.568(13) .
Cs1 Cs2 3.639(19) 5_554
Cs2 Cs2 1.09(5) 8
Cs2 O6 1.19(4) .
Cs2 Cs1 1.24(3) 12
Cs2 Cs1 1.77(3) 8
Cs2 Cs2 1.90(5) 12
Cs2 Mn2 2.09(3) .
Cs2 O6 2.23(3) 5_554
Cs2 Cs1 2.33(2) 5_554
Cs2 Mn2 2.65(3) 8
Cs2 Mn2 2.71(4) 12
Cs2 Cs2 2.970(13) 5_554
Cs2 Cs2 2.970(13) 6
Cs2 O2 3.00(3) 3_554
Cs2 O5 3.04(3) 12
Cs2 O2 3.05(2) 7
Cs2 O5 3.05(2) 5_554
Cs2 O4 3.19(2) 7
Cs2 O4 3.44(3) 3_554
Cs2 O2 3.46(3) 11
Cs2 Mn2 3.58(3) 5_554
Cs2 O4 3.60(2) 5_554
Cs2 Cs1 3.639(19) 6
Cs2 O2 3.682(16) 5_554
Cs2 P1 3.79(2) 7
Mn1 O3 2.117(4) 11_655
Mn1 O3 2.117(4) .
Mn1 O4 2.146(5) 9_655
Mn1 O4 2.146(5) 5_554
Mn1 O5 2.309(7) .
Mn1 O5 2.309(7) 11_655
Mn1 Mn2 3.186(17) 11_655
Mn1 Mn2 3.186(17) .
Mn1 Cs2 4.33(2) 2_655
Mn1 Cs2 4.33(2) 12
Mn1 Cs1 4.373(15) 2_655
Mn1 Cs1 4.373(15) 12
P1 O4 1.502(5) .
P1 O3 1.507(5) .
P1 O1 1.559(4) .
P1 O2 1.563(5) .
P1 Cs2 3.79(2) 7
P1 Cs1 3.869(10) 7
P1 Cs2 3.87(3) 2
P1 Cs1 3.932(11) 6
P1 Cs1 4.083(14) 2
P1 Cs2 4.205(18) 6
B1 O2 1.465(7) 6
B1 O2 1.465(7) 8_556
B1 O1 1.471(7) 12_556
B1 O1 1.471(7) .
B1 Cs2 3.91(3) 9
B1 Cs2 3.91(3) 4
B1 Cs1 3.944(18) 9
B1 Cs1 3.944(18) 4
O2 B1 1.465(7) 5_554
O2 Cs2 3.00(3) 2
O2 Cs2 3.05(2) 7
O2 Cs1 3.162(16) 2
O2 Cs1 3.241(11) 7
O2 Cs1 3.318(16) 11
O2 Cs1 3.378(14) 6
O2 Cs2 3.46(3) 11
O2 Cs2 3.682(16) 6
O3 Mn2 2.319(17) 11_655
O4 Mn1 2.146(5) 6
O4 Mn2 2.401(16) 6
O4 Cs1 3.186(13) 7
O4 Cs2 3.19(2) 7
O4 Cs1 3.257(11) 6
O4 Cs2 3.44(3) 2
O4 Cs2 3.60(2) 6
O4 Cs1 3.768(12) 2
O5 Mn2 2.06(2) 6
O5 Mn2 2.344(17) 12
O5 Cs2 3.04(3) 12
O5 Cs2 3.05(2) 6
O5 Cs1 3.231(18) 12
O5 Cs1 3.280(13) 6
O5 Cs1 3.671(12) 7
O5 H1 0.848(13) .
O5 H2 0.846(13) .
Mn2 O6 1.71(3) .
Mn2 O5 2.06(2) 5_554
Mn2 Cs1 2.25(2) 12
Mn2 O3 2.319(17) 11_655
Mn2 O5 2.344(17) 12
Mn2 O4 2.401(16) 5_554
Mn2 Mn2 2.47(4) 8
Mn2 Cs2 2.65(3) 8
Mn2 Mn2 2.69(4) 12
Mn2 Cs2 2.71(4) 12
O6 Cs1 0.64(3) 12
O6 Cs2 1.19(4) 12
O6 Mn2 1.71(3) 12
O6 Cs2 2.23(3) 6
O6 Cs2 2.23(3) 8
O6 Cs1 2.90(2) 8
O6 Cs1 2.90(2) 6
O6 Cs1 3.470(16) 7
O6 Cs1 3.470(16) 5_554

loop_
_geom_hbond_atom_site_label_D
_geom_hbond_atom_site_label_H
_geom_hbond_atom_site_label_A
_geom_hbond_distance_DH
_geom_hbond_distance_HA
_geom_hbond_distance_DA
_geom_hbond_angle_DHA
_geom_hbond_site_symmetry_A
O5 H1 O1 0.848(13) 2.25(8) 2.835(8) 126(8) 3_664
O5 H2 O4 0.846(13) 2.20(7) 2.828(8) 131(8) .

_cod_database_fobs_code 2108554
